data_7021795
loop_
_publ_author_name
'Lee, Young Hoon'
'Won, Mi Seon'
'Harrowfield, Jack M.'
'Kawata, Satoshi'
'Hayami, Shinya'
'Kim, Yang'

_publ_section_title
;
 Spin crossover in Co(ii) metallorods - replacing aliphatic tails by
 aromatic.
;
_journal_issue 32
_journal_name_full 'Dalton transactions (Cambridge, England : 2003)'
_journal_page_first 11507
_journal_page_last 11521
_journal_paper_doi 10.1039/c3dt51396c
_journal_volume 42
_journal_year 2013
_chemical_formula_sum 'C136.5 H122.5 B2 Co N9.5 O5.5'
_chemical_formula_weight 2064.48
_chemical_name_systematic
;
 ?
;
_space_group_crystal_system triclinic
_space_group_IT_number 2
_space_group_name_Hall '-P 1'
_space_group_name_H-M_alt 'P -1'
_symmetry_space_group_name_Hall '-P 1'
_symmetry_space_group_name_H-M 'P -1'
_atom_sites_solution_hydrogens geom
_audit_creation_method SHELXL-2013
_cell_angle_alpha 100.6210(10)
_cell_angle_beta 111.9490(10)
_cell_angle_gamma 106.7310(10)
_cell_formula_units_Z 2
_cell_length_a 16.3925(4)
_cell_length_b 20.3627(4)
_cell_length_c 20.4063(4)
_cell_measurement_reflns_used 18911
_cell_measurement_temperature 296(2)
_cell_measurement_theta_max 27.485
_cell_measurement_theta_min 3.04
_cell_volume 5714.3(2)
_computing_cell_refinement "'RAPID AUTO"
_computing_data_collection 'RAPID AUTO (Rigaku, ????)'
_computing_data_reduction 'RAPID AUTO'
_computing_molecular_graphics 'CrystalStructure 4.0 (Rigaku, 2010)'
_computing_publication_material 'CrystalStructure 4.0'
_computing_structure_refinement 'SHELXL-2013 (Sheldrick, 2013)'
_computing_structure_solution 'SHELXS-2013 (Sheldrick, 2013)'
_diffrn_ambient_temperature 296(2)
_diffrn_measured_fraction_theta_full 0.998
_diffrn_measured_fraction_theta_max 0.999
_diffrn_measurement_device_type 'Rigaku R-AXIS RAPID'
_diffrn_measurement_method \w
_diffrn_radiation_type MoK\a
_diffrn_radiation_wavelength 0.71073
_diffrn_reflns_av_R_equivalents 0.0508
_diffrn_reflns_av_unetI/netI 0.0470
_diffrn_reflns_Laue_measured_fraction_full 0.998
_diffrn_reflns_Laue_measured_fraction_max 0.999
_diffrn_reflns_limit_h_max 21
_diffrn_reflns_limit_h_min -21
_diffrn_reflns_limit_k_max 26
_diffrn_reflns_limit_k_min -26
_diffrn_reflns_limit_l_max 24
_diffrn_reflns_limit_l_min -26
_diffrn_reflns_number 93176
_diffrn_reflns_point_group_measured_fraction_full 0.998
_diffrn_reflns_point_group_measured_fraction_max 0.999
_diffrn_reflns_theta_full 25.242
_diffrn_reflns_theta_max 27.485
_diffrn_reflns_theta_min 3.048
_exptl_absorpt_coefficient_mu 0.211
_exptl_absorpt_correction_type none
_exptl_crystal_colour brown
_exptl_crystal_density_diffrn 1.200
_exptl_crystal_description plate
_exptl_crystal_F_000 2178
_exptl_crystal_size_max 0.500
_exptl_crystal_size_mid 0.300
_exptl_crystal_size_min 0.200
_refine_diff_density_max 2.602
_refine_diff_density_min -0.474
_refine_diff_density_rms 0.098
_refine_ls_extinction_method none
_refine_ls_goodness_of_fit_ref 1.044
_refine_ls_hydrogen_treatment constr
_refine_ls_matrix_type full
_refine_ls_number_parameters 1421
_refine_ls_number_reflns 26182
_refine_ls_number_restraints 2
_refine_ls_restrained_S_all 1.109
_refine_ls_R_factor_all 0.0981
_refine_ls_R_factor_gt 0.0741
_refine_ls_shift/su_max 0.001
_refine_ls_shift/su_mean 0.000
_refine_ls_structure_factor_coef Fsqd
_refine_ls_weighting_details
;
 w=1/[\s^2^(Fo^2^)+(0.1633P)^2^+2.4363P]
 where P=(Fo^2^+2Fc^2^)/3
;
_refine_ls_weighting_scheme calc
_refine_ls_wR_factor_gt 0.2259
_refine_ls_wR_factor_ref 0.2511
_reflns_Friedel_coverage 0.000
_reflns_number_gt 18911
_reflns_number_total 26182
_reflns_threshold_expression 'I > 2\s(I)'
_cod_data_source_file c3dt51396c.txt
_cod_data_source_block shelxl
_cod_original_formula_sum 'C136.50 H122.50 B2 Co N9.50 O5.50'
_cod_database_code 7021795
_shelx_space_group_comment
;
The symmetry employed for this shelxl refinement is uniquely defined
by the following loop, which should always be used as a source of
symmetry information in preference to the above space-group names.
They are only intended as comments.
;
_shelx_estimated_absorpt_t_min 0.866
_shelx_estimated_absorpt_t_max 0.959
_shelxl_version_number 2013-2

loop_
_space_group_symop_operation_xyz
'x, y, z'
'-x, -y, -z'

loop_
_atom_site_label
_atom_site_type_symbol
_atom_site_fract_x
_atom_site_fract_y
_atom_site_fract_z
_atom_site_U_iso_or_equiv
_atom_site_adp_type
_atom_site_occupancy
_atom_site_site_symmetry_order
_atom_site_calc_flag
_atom_site_refinement_flags_posn
_atom_site_refinement_flags_adp
_atom_site_refinement_flags_occupancy
Co1 Co 0.92075(2) 0.17059(2) 0.83097(2) 0.02520(11) Uani 1 1 d . . .
N1 N 0.78674(16) 0.12029(12) 0.74201(12) 0.0274(5) Uani 1 1 d . . .
N2 N 0.94078(15) 0.21758(11) 0.76328(12) 0.0236(4) Uani 1 1 d . . .
N3 N 1.06302(17) 0.23948(12) 0.89514(12) 0.0276(5) Uani 1 1 d . . .
C1 C 0.7099(2) 0.06838(16) 0.73632(17) 0.0346(6) Uani 1 1 d . . .
H1 H 0.7150 0.0526 0.7771 0.042 Uiso 1 1 calc R U .
C2 C 0.6239(2) 0.03755(19) 0.67250(18) 0.0432(7) Uani 1 1 d . . .
H2 H 0.5718 0.0014 0.6700 0.052 Uiso 1 1 calc R U .
C3 C 0.6166(2) 0.0615(2) 0.61249(18) 0.0492(9) Uani 1 1 d . . .
H3 H 0.5590 0.0419 0.5690 0.059 Uiso 1 1 calc R U .
C4 C 0.6949(2) 0.11458(19) 0.61711(16) 0.0403(7) Uani 1 1 d . . .
H4 H 0.6909 0.1310 0.5769 0.048 Uiso 1 1 calc R U .
C5 C 0.77918(19) 0.14291(15) 0.68228(14) 0.0278(5) Uani 1 1 d . . .
C6 C 0.86852(18) 0.19901(14) 0.69399(14) 0.0252(5) Uani 1 1 d . . .
C7 C 0.88154(18) 0.23116(14) 0.64248(14) 0.0264(5) Uani 1 1 d . . .
H7 H 0.8312 0.2180 0.5952 0.032 Uiso 1 1 calc R U .
C8 C 0.97098(18) 0.28357(14) 0.66221(14) 0.0254(5) Uani 1 1 d . . .
C9 C 1.04430(18) 0.30301(14) 0.73449(14) 0.0251(5) Uani 1 1 d . . .
H9 H 1.1041 0.3385 0.7494 0.030 Uiso 1 1 calc R U .
C10 C 1.02714(18) 0.26912(13) 0.78355(14) 0.0242(5) Uani 1 1 d . . .
C11 C 1.09746(18) 0.28324(13) 0.86066(14) 0.0244(5) Uani 1 1 d . . .
C12 C 1.1889(2) 0.33600(15) 0.89540(15) 0.0299(5) Uani 1 1 d . . .
H12 H 1.2104 0.3650 0.8702 0.036 Uiso 1 1 calc R U .
C13 C 1.2480(2) 0.34490(16) 0.96862(16) 0.0376(7) Uani 1 1 d . . .
H13 H 1.3099 0.3803 0.9936 0.045 Uiso 1 1 calc R U .
C14 C 1.2134(2) 0.30021(18) 1.00412(16) 0.0415(7) Uani 1 1 d . . .
H14 H 1.2519 0.3053 1.0532 0.050 Uiso 1 1 calc R U .
C15 C 1.1211(2) 0.24808(16) 0.96578(16) 0.0354(6) Uani 1 1 d . . .
H15 H 1.0985 0.2180 0.9897 0.042 Uiso 1 1 calc R U .
C16 C 0.99071(18) 0.31830(14) 0.60932(14) 0.0264(5) Uani 1 1 d . . .
C17 C 0.95434(19) 0.27868(14) 0.53388(14) 0.0281(5) Uani 1 1 d . . .
H17 H 0.9125 0.2303 0.5153 0.034 Uiso 1 1 calc R U .
C18 C 0.9800(2) 0.31069(15) 0.48664(15) 0.0296(5) Uani 1 1 d . . .
H18 H 0.9565 0.2833 0.4369 0.036 Uiso 1 1 calc R U .
C19 C 1.04129(19) 0.38431(14) 0.51293(14) 0.0271(5) Uani 1 1 d . . .
C20 C 1.0744(2) 0.42418(14) 0.58752(15) 0.0294(5) Uani 1 1 d . . .
H20 H 1.1133 0.4733 0.6056 0.035 Uiso 1 1 calc R U .
C21 C 1.05001(19) 0.39168(14) 0.63498(14) 0.0292(5) Uani 1 1 d . . .
H21 H 1.0735 0.4191 0.6847 0.035 Uiso 1 1 calc R U .
C22 C 1.07341(19) 0.41894(15) 0.46416(14) 0.0289(5) Uani 1 1 d . . .
C23 C 1.0920(2) 0.38175(15) 0.41024(15) 0.0321(6) Uani 1 1 d . . .
H23 H 1.0794 0.3326 0.4014 0.039 Uiso 1 1 calc R U .
C24 C 1.1291(2) 0.41756(16) 0.36971(16) 0.0334(6) Uani 1 1 d . . .
H24 H 1.1430 0.3923 0.3353 0.040 Uiso 1 1 calc R U .
C25 C 1.1458(2) 0.49062(15) 0.37972(15) 0.0308(6) Uani 1 1 d . . .
C26 C 1.12297(19) 0.52666(15) 0.43107(15) 0.0305(6) Uani 1 1 d . . .
H26 H 1.1308 0.5748 0.4369 0.037 Uiso 1 1 calc R U .
C27 C 1.0891(2) 0.49232(15) 0.47327(15) 0.0301(5) Uani 1 1 d . . .
H27 H 1.0764 0.5180 0.5083 0.036 Uiso 1 1 calc R U .
C28 C 1.1926(2) 0.53228(15) 0.34159(15) 0.0310(6) Uani 1 1 d . . .
C29 C 1.2653(2) 0.51989(16) 0.32917(16) 0.0349(6) Uani 1 1 d . . .
H29 H 1.2819 0.4822 0.3412 0.042 Uiso 1 1 calc R U .
C30 C 1.3136(2) 0.56285(17) 0.29913(17) 0.0361(6) Uani 1 1 d . . .
H30 H 1.3617 0.5532 0.2910 0.043 Uiso 1 1 calc R U .
C31 C 1.2909(2) 0.62012(15) 0.28105(15) 0.0309(6) Uani 1 1 d . . .
C32 C 1.2160(2) 0.63178(16) 0.29217(15) 0.0326(6) Uani 1 1 d . . .
H32 H 1.1986 0.6691 0.2796 0.039 Uiso 1 1 calc R U .
C33 C 1.1679(2) 0.58837(16) 0.32163(15) 0.0329(6) Uani 1 1 d . . .
H33 H 1.1181 0.5967 0.3282 0.039 Uiso 1 1 calc R U .
C34 C 1.3438(2) 0.66889(16) 0.25121(15) 0.0320(6) Uani 1 1 d . . .
C35 C 1.3755(2) 0.64244(17) 0.20175(16) 0.0341(6) Uani 1 1 d . . .
H35 H 1.3660 0.5936 0.1883 0.041 Uiso 1 1 calc R U .
C36 C 1.4212(2) 0.68770(18) 0.17223(17) 0.0401(7) Uani 1 1 d . . .
H36 H 1.4413 0.6690 0.1388 0.048 Uiso 1 1 calc R U .
C37 C 1.4370(2) 0.7602(2) 0.19209(19) 0.0476(8) Uani 1 1 d . . .
H37 H 1.4675 0.7903 0.1719 0.057 Uiso 1 1 calc R U .
C38 C 1.4076(3) 0.78831(18) 0.2421(2) 0.0489(8) Uani 1 1 d . . .
H38 H 1.4189 0.8374 0.2562 0.059 Uiso 1 1 calc R U .
C39 C 1.3608(2) 0.74241(17) 0.27141(17) 0.0398(7) Uani 1 1 d . . .
H39 H 1.3407 0.7613 0.3048 0.048 Uiso 1 1 calc R U .
N4 N 0.94839(16) 0.07948(12) 0.79948(12) 0.0286(5) Uani 1 1 d . . .
N5 N 0.89639(15) 0.12280(11) 0.89673(12) 0.0241(4) Uani 1 1 d . . .
N6 N 0.88078(16) 0.24125(12) 0.88526(12) 0.0268(4) Uani 1 1 d . . .
C40 C 0.9701(2) 0.05959(17) 0.74377(16) 0.0360(6) Uani 1 1 d . . .
H40 H 0.9772 0.0901 0.7158 0.043 Uiso 1 1 calc R U .
C41 C 0.9823(2) -0.00440(18) 0.72654(18) 0.0416(7) Uani 1 1 d . . .
H41 H 0.9966 -0.0170 0.6872 0.050 Uiso 1 1 calc R U .
C42 C 0.9729(2) -0.04954(17) 0.76810(17) 0.0396(7) Uani 1 1 d . . .
H42 H 0.9822 -0.0925 0.7578 0.048 Uiso 1 1 calc R U .
C43 C 0.9495(2) -0.03033(15) 0.82567(16) 0.0327(6) Uani 1 1 d . . .
H43 H 0.9424 -0.0602 0.8543 0.039 Uiso 1 1 calc R U .
C44 C 0.93701(18) 0.03426(14) 0.83930(14) 0.0261(5) Uani 1 1 d . . .
C45 C 0.90639(17) 0.05910(13) 0.89569(14) 0.0246(5) Uani 1 1 d . . .
C46 C 0.88490(18) 0.02121(14) 0.94084(14) 0.0271(5) Uani 1 1 d . . .
H46 H 0.8936 -0.0221 0.9398 0.033 Uiso 1 1 calc R U .
C47 C 0.85001(18) 0.04845(14) 0.98805(14) 0.0261(5) Uani 1 1 d . . .
C48 C 0.83958(18) 0.11465(14) 0.98832(14) 0.0252(5) Uani 1 1 d . . .
H48 H 0.8167 0.1343 1.0191 0.030 Uiso 1 1 calc R U .
C49 C 0.86365(18) 0.15046(13) 0.94236(14) 0.0251(5) Uani 1 1 d . . .
C50 C 0.85432(18) 0.21955(14) 0.93571(14) 0.0251(5) Uani 1 1 d . . .
C51 C 0.8219(2) 0.25830(15) 0.97573(16) 0.0313(6) Uani 1 1 d . . .
H51 H 0.8029 0.2415 1.0092 0.038 Uiso 1 1 calc R U .
C52 C 0.8182(2) 0.32339(16) 0.96481(18) 0.0368(6) Uani 1 1 d . . .
H52 H 0.7975 0.3510 0.9915 0.044 Uiso 1 1 calc R U .
C53 C 0.8460(2) 0.34618(15) 0.91376(16) 0.0339(6) Uani 1 1 d . . .
H53 H 0.8445 0.3894 0.9057 0.041 Uiso 1 1 calc R U .
C54 C 0.8759(2) 0.30330(15) 0.87517(15) 0.0310(6) Uani 1 1 d . . .
H54 H 0.8935 0.3183 0.8403 0.037 Uiso 1 1 calc R U .
C55 C 0.82481(19) 0.00874(14) 1.03623(14) 0.0268(5) Uani 1 1 d . . .
C56 C 0.8083(2) -0.06477(15) 1.02171(16) 0.0339(6) Uani 1 1 d . . .
H56 H 0.8101 -0.0900 0.9797 0.041 Uiso 1 1 calc R U .
C57 C 0.7892(2) -0.10058(15) 1.06893(17) 0.0352(6) Uani 1 1 d . . .
H57 H 0.7778 -0.1497 1.0578 0.042 Uiso 1 1 calc R U .
C58 C 0.7867(2) -0.06457(14) 1.13314(15) 0.0284(5) Uani 1 1 d . . .
C59 C 0.7986(2) 0.00812(15) 1.14508(15) 0.0313(6) Uani 1 1 d . . .
H59 H 0.7934 0.0327 1.1855 0.038 Uiso 1 1 calc R U .
C60 C 0.8179(2) 0.04424(15) 1.09829(15) 0.0302(6) Uani 1 1 d . . .
H60 H 0.8265 0.0928 1.1082 0.036 Uiso 1 1 calc R U .
C61 C 0.7746(2) -0.10095(14) 1.18744(15) 0.0295(5) Uani 1 1 d . . .
C62 C 0.8039(2) -0.15755(16) 1.19666(18) 0.0379(7) Uani 1 1 d . . .
H62 H 0.8282 -0.1751 1.1660 0.046 Uiso 1 1 calc R U .
C63 C 0.7978(2) -0.18847(17) 1.25044(19) 0.0407(7) Uani 1 1 d . . .
H63 H 0.8189 -0.2259 1.2557 0.049 Uiso 1 1 calc R U .
C64 C 0.7606(2) -0.16463(16) 1.29678(17) 0.0349(6) Uani 1 1 d . . .
C65 C 0.7302(2) -0.10861(17) 1.28695(17) 0.0373(6) Uani 1 1 d . . .
H65 H 0.7040 -0.0922 1.3166 0.045 Uiso 1 1 calc R U .
C66 C 0.7378(2) -0.07670(16) 1.23423(17) 0.0358(6) Uani 1 1 d . . .
H66 H 0.7181 -0.0385 1.2298 0.043 Uiso 1 1 calc R U .
C67 C 0.7532(2) -0.19614(17) 1.35541(18) 0.0367(6) Uani 1 1 d . . .
C68 C 0.8306(3) -0.2048(2) 1.4069(2) 0.0517(9) Uani 1 1 d . . .
H68 H 0.8874 -0.1932 1.4030 0.062 Uiso 1 1 calc R U .
C69 C 0.8240(3) -0.2306(2) 1.4643(2) 0.0500(9) Uani 1 1 d . . .
H69 H 0.8765 -0.2357 1.4983 0.060 Uiso 1 1 calc R U .
C70 C 0.7397(2) -0.24869(17) 1.47118(18) 0.0391(7) Uani 1 1 d . . .
C71 C 0.6617(2) -0.24199(17) 1.41831(18) 0.0374(6) Uani 1 1 d . . .
H71 H 0.6042 -0.2550 1.4212 0.045 Uiso 1 1 calc R U .
C72 C 0.6683(2) -0.21619(16) 1.36137(17) 0.0354(6) Uani 1 1 d . . .
H72 H 0.6152 -0.2122 1.3267 0.042 Uiso 1 1 calc R U .
C73 C 0.7348(2) -0.27142(18) 1.53534(19) 0.0405(7) Uani 1 1 d . . .
C74 C 0.8108(3) -0.2367(2) 1.6067(2) 0.0482(8) Uani 1 1 d . . .
H74 H 0.8651 -0.1989 1.6144 0.058 Uiso 1 1 calc R U .
C75 C 0.8062(3) -0.2580(2) 1.6668(2) 0.0543(9) Uani 1 1 d . . .
H75 H 0.8574 -0.2345 1.7144 0.065 Uiso 1 1 calc R U .
C76 C 0.7259(3) -0.3137(2) 1.6556(2) 0.0567(10) Uani 1 1 d . . .
H76 H 0.7230 -0.3280 1.6957 0.068 Uiso 1 1 calc R U .
C77 C 0.6505(3) -0.3481(2) 1.5857(2) 0.0568(10) Uani 1 1 d . . .
H77 H 0.5967 -0.3861 1.5784 0.068 Uiso 1 1 calc R U .
C78 C 0.6533(3) -0.32703(19) 1.5254(2) 0.0462(8) Uani 1 1 d . . .
H78 H 0.6009 -0.3500 1.4783 0.055 Uiso 1 1 calc R U .
B1 B 0.6661(2) 0.08916(17) 0.36764(18) 0.0313(6) Uani 1 1 d . . .
C79 C 0.6798(2) 0.03495(17) 0.41789(17) 0.0392(7) Uani 1 1 d . . .
C80 C 0.6111(3) -0.03396(19) 0.4001(2) 0.0474(8) Uani 1 1 d . . .
H80 H 0.5547 -0.0522 0.3558 0.057 Uiso 1 1 calc R U .
C81 C 0.6249(4) -0.0762(2) 0.4473(3) 0.0647(12) Uani 1 1 d . . .
H81 H 0.5768 -0.1209 0.4347 0.078 Uiso 1 1 calc R U .
C82 C 0.7097(4) -0.0520(2) 0.5126(2) 0.0700(13) Uani 1 1 d . . .
H82 H 0.7198 -0.0808 0.5428 0.084 Uiso 1 1 calc R U .
C83 C 0.7787(4) 0.0155(2) 0.5317(2) 0.0685(12) Uani 1 1 d . . .
H83 H 0.8354 0.0329 0.5757 0.082 Uiso 1 1 calc R U .
C84 C 0.7642(3) 0.0579(2) 0.48575(19) 0.0534(9) Uani 1 1 d . . .
H84 H 0.8119 0.1033 0.5001 0.064 Uiso 1 1 calc R U .
C85 C 0.6563(2) 0.15726(15) 0.41771(15) 0.0312(6) Uani 1 1 d . . .
C86 C 0.5932(2) 0.14328(17) 0.44853(17) 0.0389(7) Uani 1 1 d . . .
H86 H 0.5586 0.0952 0.4411 0.047 Uiso 1 1 calc R U .
C87 C 0.5789(3) 0.1974(2) 0.4898(2) 0.0498(8) Uani 1 1 d . . .
H87 H 0.5356 0.1852 0.5091 0.060 Uiso 1 1 calc R U .
C88 C 0.6296(3) 0.2700(2) 0.50221(19) 0.0528(9) Uani 1 1 d . . .
H88 H 0.6215 0.3069 0.5302 0.063 Uiso 1 1 calc R U .
C89 C 0.6918(3) 0.28547(18) 0.4720(2) 0.0558(10) Uani 1 1 d . . .
H89 H 0.7251 0.3336 0.4784 0.067 Uiso 1 1 calc R U .
C90 C 0.7059(2) 0.23099(16) 0.4321(2) 0.0431(7) Uani 1 1 d . . .
H90 H 0.7504 0.2438 0.4139 0.052 Uiso 1 1 calc R U .
C91 C 0.7571(2) 0.11664(16) 0.34816(16) 0.0340(6) Uani 1 1 d . . .
C92 C 0.7570(2) 0.1606(2) 0.30231(18) 0.0469(8) Uani 1 1 d . . .
H92 H 0.7043 0.1727 0.2833 0.056 Uiso 1 1 calc R U .
C93 C 0.8305(2) 0.1873(2) 0.28352(18) 0.0491(8) Uani 1 1 d . . .
H93 H 0.8266 0.2169 0.2537 0.059 Uiso 1 1 calc R U .
C94 C 0.9084(2) 0.16973(18) 0.3091(2) 0.0477(8) Uani 1 1 d . . .
H94 H 0.9581 0.1871 0.2971 0.057 Uiso 1 1 calc R U .
C95 C 0.9117(2) 0.12585(18) 0.3528(2) 0.0506(9) Uani 1 1 d . . .
H95 H 0.9643 0.1133 0.3703 0.061 Uiso 1 1 calc R U .
C96 C 0.8374(2) 0.09950(16) 0.37156(19) 0.0407(7) Uani 1 1 d . . .
H96 H 0.8420 0.0694 0.4008 0.049 Uiso 1 1 calc R U .
C97 C 0.5698(2) 0.05026(15) 0.28635(16) 0.0317(6) Uani 1 1 d . . .
C98 C 0.5501(2) -0.01663(17) 0.23698(18) 0.0401(7) Uani 1 1 d . . .
H98 H 0.5905 -0.0407 0.2524 0.048 Uiso 1 1 calc R U .
C99 C 0.4731(2) -0.04828(19) 0.1664(2) 0.0505(8) Uani 1 1 d . . .
H99 H 0.4626 -0.0929 0.1358 0.061 Uiso 1 1 calc R U .
C100 C 0.4114(2) -0.0142(2) 0.14066(19) 0.0479(8) Uani 1 1 d . . .
H100 H 0.3602 -0.0351 0.0929 0.057 Uiso 1 1 calc R U .
C101 C 0.4278(2) 0.05165(19) 0.18771(18) 0.0435(7) Uani 1 1 d . . .
H101 H 0.3870 0.0753 0.1718 0.052 Uiso 1 1 calc R U .
C102 C 0.5052(2) 0.08256(17) 0.25884(17) 0.0360(6) Uani 1 1 d . . .
H102 H 0.5145 0.1267 0.2895 0.043 Uiso 1 1 calc R U .
B2 B 1.3014(2) 0.55459(17) 0.86570(18) 0.0307(6) Uani 1 1 d . . .
C103 C 1.2254(2) 0.52477(14) 0.89826(15) 0.0305(6) Uani 1 1 d . . .
C104 C 1.1263(2) 0.48840(14) 0.85482(16) 0.0321(6) Uani 1 1 d . . .
H104 H 1.1005 0.4826 0.8040 0.039 Uiso 1 1 calc R U .
C105 C 1.0642(2) 0.46043(16) 0.88363(17) 0.0368(6) Uani 1 1 d . . .
H105 H 0.9987 0.4379 0.8525 0.044 Uiso 1 1 calc R U .
C106 C 1.0998(2) 0.46617(16) 0.95878(18) 0.0389(7) Uani 1 1 d . . .
H106 H 1.0589 0.4476 0.9784 0.047 Uiso 1 1 calc R U .
C107 C 1.1978(2) 0.50017(15) 1.00385(17) 0.0385(7) Uani 1 1 d . . .
H107 H 1.2232 0.5036 1.0540 0.046 Uiso 1 1 calc R U .
C108 C 1.2580(2) 0.52917(15) 0.97417(16) 0.0340(6) Uani 1 1 d . . .
H108 H 1.3231 0.5527 1.0060 0.041 Uiso 1 1 calc R U .
C109 C 1.3920(2) 0.62978(15) 0.92810(16) 0.0351(6) Uani 1 1 d . . .
C110 C 1.3750(3) 0.68337(17) 0.96865(18) 0.0470(8) Uani 1 1 d . . .
H110 H 1.3131 0.6737 0.9627 0.056 Uiso 1 1 calc R U .
C111 C 1.4459(4) 0.74979(19) 1.0170(2) 0.0650(13) Uani 1 1 d . . .
H111 H 1.4313 0.7839 1.0424 0.078 Uiso 1 1 calc R U .
C112 C 1.5386(4) 0.7658(2) 1.0277(3) 0.0848(18) Uani 1 1 d . . .
H112 H 1.5873 0.8100 1.0611 0.102 Uiso 1 1 calc R U .
C113 C 1.5570(3) 0.7157(2) 0.9886(4) 0.108(3) Uani 1 1 d . . .
H113 H 1.6192 0.7263 0.9950 0.130 Uiso 1 1 calc R U .
C114 C 1.4849(3) 0.64805(19) 0.9385(3) 0.0704(14) Uani 1 1 d . . .
H114 H 1.5000 0.6152 0.9120 0.085 Uiso 1 1 calc R U .
C115 C 1.2593(2) 0.57887(14) 0.79163(16) 0.0319(6) Uani 1 1 d . . .
C116 C 1.3098(3) 0.58961(17) 0.74905(19) 0.0439(7) Uani 1 1 d . . .
H116 H 1.3639 0.5787 0.7614 0.053 Uiso 1 1 calc R U .
C117 C 1.2822(3) 0.61598(18) 0.6892(2) 0.0512(9) Uani 1 1 d . . .
H117 H 1.3179 0.6223 0.6629 0.061 Uiso 1 1 calc R U .
C118 C 1.2026(3) 0.63261(17) 0.66909(19) 0.0509(9) Uani 1 1 d . . .
H118 H 1.1841 0.6501 0.6293 0.061 Uiso 1 1 calc R U .
C119 C 1.1512(3) 0.62297(17) 0.70842(19) 0.0473(8) Uani 1 1 d . . .
H119 H 1.0968 0.6335 0.6952 0.057 Uiso 1 1 calc R U .
C120 C 1.1803(2) 0.59709(16) 0.76897(17) 0.0389(7) Uani 1 1 d . . .
H120 H 1.1446 0.5919 0.7953 0.047 Uiso 1 1 calc R U .
C121 C 1.3336(2) 0.48696(15) 0.84737(17) 0.0338(6) Uani 1 1 d . . .
C122 C 1.2914(2) 0.43683(17) 0.77518(18) 0.0396(7) Uani 1 1 d . . .
H122 H 1.2483 0.4448 0.7356 0.048 Uiso 1 1 calc R U .
C123 C 1.3118(3) 0.37563(19) 0.7608(2) 0.0511(8) Uani 1 1 d . . .
H123 H 1.2824 0.3437 0.7121 0.061 Uiso 1 1 calc R U .
C124 C 1.3750(3) 0.36176(19) 0.8179(2) 0.0554(9) Uani 1 1 d . . .
H124 H 1.3883 0.3206 0.8081 0.067 Uiso 1 1 calc R U .
C125 C 1.4182(2) 0.40954(18) 0.8893(2) 0.0484(8) Uani 1 1 d . . .
H125 H 1.4617 0.4012 0.9283 0.058 Uiso 1 1 calc R U .
C126 C 1.3971(2) 0.47050(16) 0.90358(19) 0.0411(7) Uani 1 1 d . . .
H126 H 1.4264 0.5017 0.9526 0.049 Uiso 1 1 calc R U .
N7 N 0.62627(19) 0.16808(13) 1.11370(15) 0.0379(6) Uani 1 1 d . . .
O1 O 0.75322(18) 0.18953(13) 1.08789(14) 0.0457(5) Uani 1 1 d . . .
C127 C 0.5865(4) 0.0906(2) 1.0785(4) 0.0897(18) Uani 1 1 d . . .
H12A H 0.6268 0.0772 1.0592 0.135 Uiso 1 1 calc R U .
H12B H 0.5238 0.0756 1.0383 0.135 Uiso 1 1 calc R U .
H12C H 0.5825 0.0671 1.1146 0.135 Uiso 1 1 calc R U .
C128 C 0.5734(3) 0.1996(2) 1.1439(2) 0.0489(8) Uani 1 1 d . . .
H12D H 0.6079 0.2513 1.1660 0.073 Uiso 1 1 calc R U .
H12E H 0.5659 0.1795 1.1812 0.073 Uiso 1 1 calc R U .
H12F H 0.5116 0.1889 1.1043 0.073 Uiso 1 1 calc R U .
C129 C 0.7052(2) 0.20953(16) 1.11450(17) 0.0367(6) Uani 1 1 d . . .
H129 H 0.7268 0.2592 1.1377 0.044 Uiso 1 1 calc R U .
N8 N 1.3880(2) 0.49316(17) 0.60101(18) 0.0525(7) Uani 1 1 d . . .
O2 O 1.5495(2) 0.55249(19) 0.66406(19) 0.0811(10) Uani 1 1 d . . .
C130 C 1.3028(3) 0.4438(2) 0.5985(3) 0.0642(11) Uani 1 1 d . . .
H13A H 1.3204 0.4216 0.6364 0.096 Uiso 1 1 calc R U .
H13B H 1.2658 0.4068 0.5502 0.096 Uiso 1 1 calc R U .
H13C H 1.2656 0.4700 0.6071 0.096 Uiso 1 1 calc R U .
C131 C 1.3768(4) 0.5252(3) 0.5422(3) 0.0765(13) Uani 1 1 d . . .
H13D H 1.4375 0.5608 0.5533 0.115 Uiso 1 1 calc R U .
H13E H 1.3324 0.5481 0.5387 0.115 Uiso 1 1 calc R U .
H13F H 1.3531 0.4880 0.4954 0.115 Uiso 1 1 calc R U .
C132 C 1.4726(3) 0.5109(2) 0.6572(2) 0.0603(10) Uani 1 1 d . . .
H132 H 1.4748 0.4905 0.6948 0.072 Uiso 1 1 calc R U .
N9 N 1.0423(3) 0.3342(2) 1.15425(19) 0.0713(11) Uani 1 1 d . . .
O3 O 1.0172(2) 0.2185(2) 1.15939(17) 0.0750(9) Uani 1 1 d . . .
C133 C 1.0081(5) 0.3900(4) 1.1548(3) 0.125(3) Uani 1 1 d . . .
H13G H 0.9437 0.3714 1.1484 0.188 Uiso 1 1 calc R U .
H13H H 1.0092 0.4080 1.1147 0.188 Uiso 1 1 calc R U .
H13I H 1.0479 0.4287 1.2017 0.188 Uiso 1 1 calc R U .
C134 C 1.1298(5) 0.3444(3) 1.1485(4) 0.0961(18) Uani 1 1 d . . .
H13J H 1.1450 0.3027 1.1520 0.144 Uiso 1 1 calc R U .
H13K H 1.1806 0.3868 1.1884 0.144 Uiso 1 1 calc R U .
H13L H 1.1219 0.3506 1.1013 0.144 Uiso 1 1 calc R U .
C135 C 0.9950(3) 0.2706(4) 1.1614(2) 0.0789(16) Uani 1 1 d . . .
H135 H 0.9412 0.2670 1.1685 0.095 Uiso 1 1 calc R U .
N10 N 0.6333(4) -0.1953(3) 0.7172(3) 0.0497(14) Uiso 0.5 1 d D . P
O4 O 0.7116(3) -0.2109(3) 0.8322(3) 0.073(2) Uani 0.5 1 d D . P
C136 C 0.5358(4) -0.2599(3) 0.6874(4) 0.0382(13) Uani 0.5 1 d . . P
H13M H 0.5302 -0.2987 0.6490 0.057 Uiso 0.5 1 calc R U P
H13N H 0.4846 -0.2442 0.6671 0.057 Uiso 0.5 1 calc R U P
H13O H 0.5325 -0.2767 0.7277 0.057 Uiso 0.5 1 calc R U P
C137 C 0.6396(6) -0.1634(5) 0.6596(5) 0.065(2) Uani 0.5 1 d . . P
H13P H 0.5948 -0.1405 0.6471 0.097 Uiso 0.5 1 calc R U P
H13Q H 0.6249 -0.2009 0.6158 0.097 Uiso 0.5 1 calc R U P
H13R H 0.7032 -0.1279 0.6782 0.097 Uiso 0.5 1 calc R U P
C138 C 0.7061(6) -0.1804(5) 0.7840(5) 0.061(2) Uiso 0.5 1 d D . P
H138 H 0.7614 -0.1410 0.7963 0.073 Uiso 0.5 1 calc R U P
O5 O 1.09122(17) 0.14825(12) 1.07910(13) 0.0460(5) Uani 1 1 d . . .
O6 O 0.3453(6) 0.3578(4) 0.1879(3) 0.090(2) Uani 0.5 1 d . . P
O7 O 0.4118(6) 0.4852(5) 0.1524(5) 0.106(3) Uani 0.5 1 d . . P

loop_
_atom_site_aniso_label
_atom_site_aniso_U_11
_atom_site_aniso_U_22
_atom_site_aniso_U_33
_atom_site_aniso_U_23
_atom_site_aniso_U_13
_atom_site_aniso_U_12
Co1 0.02505(19) 0.02544(19) 0.02626(19) 0.00866(14) 0.01248(14) 0.01017(14)
N1 0.0272(11) 0.0321(11) 0.0255(10) 0.0100(9) 0.0133(9) 0.0131(9)
N2 0.0229(10) 0.0223(10) 0.0265(10) 0.0087(9) 0.0117(9) 0.0091(8)
N3 0.0360(12) 0.0270(11) 0.0247(10) 0.0098(9) 0.0161(9) 0.0150(9)
C1 0.0340(15) 0.0383(15) 0.0377(15) 0.0162(13) 0.0220(12) 0.0124(12)
C2 0.0301(15) 0.0491(18) 0.0449(17) 0.0140(15) 0.0205(13) 0.0043(13)
C3 0.0239(14) 0.071(2) 0.0332(15) 0.0107(16) 0.0082(12) 0.0021(14)
C4 0.0255(14) 0.0590(19) 0.0290(14) 0.0178(14) 0.0096(11) 0.0082(13)
C5 0.0256(13) 0.0334(13) 0.0252(12) 0.0098(11) 0.0123(10) 0.0115(11)
C6 0.0217(12) 0.0306(13) 0.0231(11) 0.0083(10) 0.0093(10) 0.0113(10)
C7 0.0249(12) 0.0307(13) 0.0239(12) 0.0091(10) 0.0103(10) 0.0121(10)
C8 0.0279(13) 0.0258(12) 0.0243(12) 0.0082(10) 0.0123(10) 0.0122(10)
C9 0.0237(12) 0.0244(12) 0.0264(12) 0.0086(10) 0.0109(10) 0.0088(10)
C10 0.0237(12) 0.0223(11) 0.0257(12) 0.0060(10) 0.0103(10) 0.0103(9)
C11 0.0282(13) 0.0221(11) 0.0252(12) 0.0093(10) 0.0120(10) 0.0119(10)
C12 0.0304(14) 0.0294(13) 0.0281(13) 0.0104(11) 0.0099(11) 0.0135(11)
C13 0.0356(15) 0.0349(15) 0.0312(14) 0.0073(12) 0.0043(12) 0.0154(12)
C14 0.0501(19) 0.0477(17) 0.0250(13) 0.0125(13) 0.0092(13) 0.0272(15)
C15 0.0506(18) 0.0350(14) 0.0290(13) 0.0153(12) 0.0198(13) 0.0228(13)
C16 0.0261(12) 0.0292(13) 0.0269(12) 0.0116(11) 0.0127(10) 0.0122(10)
C17 0.0284(13) 0.0262(12) 0.0247(12) 0.0077(10) 0.0099(10) 0.0072(10)
C18 0.0332(14) 0.0309(13) 0.0231(12) 0.0089(11) 0.0118(11) 0.0115(11)
C19 0.0296(13) 0.0273(12) 0.0271(12) 0.0115(11) 0.0130(11) 0.0128(10)
C20 0.0303(13) 0.0261(12) 0.0298(13) 0.0110(11) 0.0125(11) 0.0087(10)
C21 0.0317(14) 0.0284(13) 0.0230(12) 0.0066(11) 0.0105(10) 0.0097(11)
C22 0.0299(13) 0.0303(13) 0.0243(12) 0.0101(11) 0.0107(10) 0.0106(11)
C23 0.0354(15) 0.0312(13) 0.0326(14) 0.0140(12) 0.0157(12) 0.0143(11)
C24 0.0396(15) 0.0370(15) 0.0308(13) 0.0133(12) 0.0197(12) 0.0183(12)
C25 0.0289(13) 0.0355(14) 0.0297(13) 0.0147(12) 0.0140(11) 0.0114(11)
C26 0.0295(13) 0.0312(13) 0.0321(13) 0.0147(12) 0.0136(11) 0.0118(11)
C27 0.0309(14) 0.0320(13) 0.0280(13) 0.0107(11) 0.0143(11) 0.0113(11)
C28 0.0297(13) 0.0364(14) 0.0283(13) 0.0131(12) 0.0139(11) 0.0124(11)
C29 0.0395(16) 0.0387(15) 0.0377(15) 0.0198(13) 0.0211(13) 0.0211(13)
C30 0.0361(15) 0.0406(15) 0.0404(15) 0.0177(13) 0.0219(13) 0.0180(13)
C31 0.0341(14) 0.0343(14) 0.0280(13) 0.0125(11) 0.0169(11) 0.0133(11)
C32 0.0356(15) 0.0369(14) 0.0314(13) 0.0167(12) 0.0165(12) 0.0170(12)
C33 0.0297(14) 0.0432(16) 0.0317(13) 0.0164(13) 0.0155(11) 0.0176(12)
C34 0.0296(14) 0.0364(14) 0.0279(13) 0.0121(12) 0.0129(11) 0.0095(11)
C35 0.0302(14) 0.0402(15) 0.0318(14) 0.0115(12) 0.0146(12) 0.0130(12)
C36 0.0356(16) 0.0539(19) 0.0336(15) 0.0166(14) 0.0194(13) 0.0150(14)
C37 0.0430(18) 0.0520(19) 0.0432(17) 0.0224(16) 0.0217(15) 0.0055(15)
C38 0.057(2) 0.0362(16) 0.0479(18) 0.0151(15) 0.0260(17) 0.0077(15)
C39 0.0459(18) 0.0379(16) 0.0368(15) 0.0117(13) 0.0234(14) 0.0119(13)
N4 0.0266(11) 0.0318(11) 0.0295(11) 0.0134(10) 0.0127(9) 0.0125(9)
N5 0.0243(10) 0.0223(10) 0.0251(10) 0.0073(9) 0.0109(8) 0.0091(8)
N6 0.0268(11) 0.0300(11) 0.0227(10) 0.0102(9) 0.0108(9) 0.0093(9)
C40 0.0351(15) 0.0477(17) 0.0321(14) 0.0178(13) 0.0183(12) 0.0185(13)
C41 0.0436(17) 0.0519(18) 0.0386(16) 0.0126(15) 0.0251(14) 0.0238(15)
C42 0.0456(17) 0.0380(15) 0.0390(16) 0.0073(13) 0.0208(14) 0.0224(14)
C43 0.0334(14) 0.0320(14) 0.0357(14) 0.0108(12) 0.0178(12) 0.0143(11)
C44 0.0226(12) 0.0272(12) 0.0266(12) 0.0075(10) 0.0102(10) 0.0091(10)
C45 0.0217(12) 0.0244(12) 0.0261(12) 0.0081(10) 0.0103(10) 0.0078(9)
C46 0.0266(13) 0.0249(12) 0.0276(12) 0.0082(10) 0.0108(10) 0.0092(10)
C47 0.0235(12) 0.0260(12) 0.0249(12) 0.0072(10) 0.0089(10) 0.0079(10)
C48 0.0264(12) 0.0249(12) 0.0229(11) 0.0070(10) 0.0112(10) 0.0087(10)
C49 0.0232(12) 0.0249(12) 0.0236(11) 0.0060(10) 0.0079(10) 0.0096(10)
C50 0.0251(12) 0.0260(12) 0.0249(12) 0.0107(10) 0.0113(10) 0.0096(10)
C51 0.0375(15) 0.0281(13) 0.0393(15) 0.0165(12) 0.0239(13) 0.0156(11)
C52 0.0429(17) 0.0337(14) 0.0492(17) 0.0196(14) 0.0288(14) 0.0214(13)
C53 0.0344(15) 0.0284(13) 0.0393(15) 0.0173(12) 0.0145(12) 0.0122(11)
C54 0.0339(14) 0.0303(13) 0.0292(13) 0.0150(11) 0.0134(11) 0.0110(11)
C55 0.0291(13) 0.0254(12) 0.0253(12) 0.0089(10) 0.0119(10) 0.0100(10)
C56 0.0453(17) 0.0269(13) 0.0340(14) 0.0099(12) 0.0239(13) 0.0125(12)
C57 0.0479(17) 0.0240(13) 0.0393(15) 0.0119(12) 0.0263(14) 0.0120(12)
C58 0.0320(14) 0.0262(12) 0.0304(13) 0.0115(11) 0.0160(11) 0.0120(10)
C59 0.0406(15) 0.0287(13) 0.0289(13) 0.0109(11) 0.0184(12) 0.0148(11)
C60 0.0385(15) 0.0254(12) 0.0315(13) 0.0124(11) 0.0184(12) 0.0136(11)
C61 0.0328(14) 0.0260(12) 0.0331(13) 0.0120(11) 0.0178(11) 0.0106(11)
C62 0.0504(18) 0.0339(15) 0.0484(17) 0.0190(14) 0.0345(15) 0.0222(13)
C63 0.0546(19) 0.0392(16) 0.0567(19) 0.0307(15) 0.0381(17) 0.0299(15)
C64 0.0407(16) 0.0335(14) 0.0401(15) 0.0190(13) 0.0232(13) 0.0163(12)
C65 0.0498(18) 0.0414(16) 0.0377(15) 0.0185(13) 0.0282(14) 0.0260(14)
C66 0.0482(17) 0.0349(14) 0.0385(15) 0.0178(13) 0.0263(14) 0.0230(13)
C67 0.0438(17) 0.0397(15) 0.0449(16) 0.0238(14) 0.0284(14) 0.0235(13)
C68 0.051(2) 0.075(2) 0.069(2) 0.052(2) 0.0433(19) 0.0387(19)
C69 0.048(2) 0.071(2) 0.061(2) 0.047(2) 0.0341(17) 0.0366(18)
C70 0.0460(17) 0.0413(16) 0.0478(17) 0.0257(14) 0.0292(15) 0.0233(14)
C71 0.0409(16) 0.0388(15) 0.0441(16) 0.0193(14) 0.0260(14) 0.0186(13)
C72 0.0374(15) 0.0376(15) 0.0377(15) 0.0177(13) 0.0189(13) 0.0177(12)
C73 0.0505(19) 0.0452(17) 0.0478(17) 0.0273(15) 0.0321(15) 0.0275(15)
C74 0.056(2) 0.055(2) 0.0510(19) 0.0314(17) 0.0297(17) 0.0304(17)
C75 0.072(3) 0.067(2) 0.051(2) 0.0344(19) 0.0364(19) 0.042(2)
C76 0.088(3) 0.072(3) 0.060(2) 0.046(2) 0.054(2) 0.056(2)
C77 0.080(3) 0.053(2) 0.079(3) 0.039(2) 0.061(2) 0.037(2)
C78 0.057(2) 0.0442(18) 0.054(2) 0.0249(16) 0.0356(17) 0.0232(16)
B1 0.0334(16) 0.0322(15) 0.0338(15) 0.0152(13) 0.0180(13) 0.0138(13)
C79 0.0570(19) 0.0382(15) 0.0396(16) 0.0166(14) 0.0307(15) 0.0275(14)
C80 0.053(2) 0.0523(19) 0.067(2) 0.0361(18) 0.0432(18) 0.0302(16)
C81 0.101(3) 0.048(2) 0.100(3) 0.048(2) 0.078(3) 0.045(2)
C82 0.128(4) 0.059(2) 0.055(2) 0.039(2) 0.052(3) 0.054(3)
C83 0.107(4) 0.064(3) 0.042(2) 0.0266(19) 0.028(2) 0.045(3)
C84 0.077(3) 0.0447(19) 0.0370(17) 0.0173(15) 0.0206(17) 0.0266(18)
C85 0.0300(14) 0.0311(13) 0.0299(13) 0.0119(11) 0.0105(11) 0.0115(11)
C86 0.0518(18) 0.0332(15) 0.0385(15) 0.0157(13) 0.0253(14) 0.0171(13)
C87 0.067(2) 0.054(2) 0.0448(18) 0.0200(16) 0.0342(18) 0.0330(18)
C88 0.061(2) 0.0457(19) 0.0392(17) 0.0011(15) 0.0096(16) 0.0295(17)
C89 0.0427(19) 0.0297(15) 0.072(2) 0.0061(16) 0.0102(18) 0.0104(14)
C90 0.0302(15) 0.0325(15) 0.059(2) 0.0159(15) 0.0148(14) 0.0087(12)
C91 0.0278(14) 0.0373(15) 0.0301(13) 0.0071(12) 0.0108(11) 0.0092(11)
C92 0.0289(15) 0.068(2) 0.0403(16) 0.0267(16) 0.0137(13) 0.0119(15)
C93 0.0360(17) 0.061(2) 0.0348(16) 0.0113(15) 0.0151(13) 0.0014(15)
C94 0.0416(18) 0.0396(17) 0.0489(18) -0.0038(15) 0.0260(15) 0.0026(14)
C95 0.0318(16) 0.0411(17) 0.067(2) -0.0047(17) 0.0220(16) 0.0125(13)
C96 0.0376(16) 0.0307(14) 0.0475(17) 0.0042(13) 0.0161(14) 0.0143(12)
C97 0.0285(13) 0.0326(14) 0.0358(14) 0.0133(12) 0.0184(12) 0.0081(11)
C98 0.0336(15) 0.0350(15) 0.0478(17) 0.0093(14) 0.0182(14) 0.0110(12)
C99 0.0393(18) 0.0416(17) 0.0504(19) 0.0008(15) 0.0150(15) 0.0049(14)
C100 0.0284(15) 0.054(2) 0.0428(17) 0.0115(16) 0.0119(13) -0.0001(14)
C101 0.0351(16) 0.056(2) 0.0430(17) 0.0245(16) 0.0186(14) 0.0170(14)
C102 0.0356(15) 0.0407(15) 0.0390(15) 0.0183(13) 0.0204(13) 0.0168(12)
B2 0.0255(14) 0.0279(14) 0.0323(15) 0.0078(13) 0.0083(12) 0.0095(12)
C103 0.0333(14) 0.0218(12) 0.0322(13) 0.0055(11) 0.0113(11) 0.0121(10)
C104 0.0317(14) 0.0268(13) 0.0315(13) 0.0058(11) 0.0099(11) 0.0112(11)
C105 0.0300(14) 0.0307(14) 0.0418(16) 0.0106(13) 0.0117(12) 0.0081(11)
C106 0.0421(17) 0.0317(14) 0.0449(17) 0.0129(13) 0.0227(14) 0.0129(13)
C107 0.0483(18) 0.0281(14) 0.0352(15) 0.0093(12) 0.0163(13) 0.0138(13)
C108 0.0323(14) 0.0268(13) 0.0345(14) 0.0105(12) 0.0087(12) 0.0085(11)
C109 0.0335(15) 0.0282(13) 0.0342(14) 0.0119(12) 0.0070(12) 0.0094(11)
C110 0.065(2) 0.0308(15) 0.0394(16) 0.0092(13) 0.0297(16) 0.0042(14)
C111 0.108(4) 0.0280(16) 0.0347(17) 0.0059(14) 0.027(2) 0.0027(19)
C112 0.073(3) 0.0329(19) 0.069(3) 0.0146(19) -0.029(2) -0.0037(19)
C113 0.0275(19) 0.040(2) 0.192(6) 0.036(3) -0.010(3) 0.0073(16)
C114 0.0303(17) 0.0321(16) 0.123(4) 0.020(2) 0.011(2) 0.0133(14)
C115 0.0310(14) 0.0238(12) 0.0317(13) 0.0051(11) 0.0090(11) 0.0078(10)
C116 0.0466(18) 0.0384(16) 0.0499(18) 0.0173(15) 0.0247(15) 0.0153(14)
C117 0.067(2) 0.0343(16) 0.0508(19) 0.0176(15) 0.0300(18) 0.0118(16)
C118 0.064(2) 0.0284(15) 0.0385(17) 0.0129(14) 0.0098(16) 0.0066(15)
C119 0.0441(18) 0.0337(15) 0.0436(17) 0.0125(14) 0.0024(14) 0.0112(14)
C120 0.0388(16) 0.0330(14) 0.0368(15) 0.0100(13) 0.0099(13) 0.0141(12)
C121 0.0274(14) 0.0303(13) 0.0394(15) 0.0103(12) 0.0128(12) 0.0093(11)
C122 0.0399(16) 0.0383(16) 0.0389(16) 0.0108(13) 0.0155(13) 0.0173(13)
C123 0.055(2) 0.0424(18) 0.0485(19) 0.0021(15) 0.0176(16) 0.0248(16)
C124 0.046(2) 0.0400(17) 0.071(2) 0.0070(17) 0.0165(18) 0.0259(15)
C125 0.0335(16) 0.0376(16) 0.058(2) 0.0090(15) 0.0052(15) 0.0170(13)
C126 0.0311(15) 0.0321(14) 0.0445(17) 0.0069(13) 0.0051(13) 0.0110(12)
N7 0.0419(14) 0.0327(12) 0.0426(14) 0.0155(11) 0.0237(12) 0.0114(11)
O1 0.0586(15) 0.0502(13) 0.0571(14) 0.0304(12) 0.0417(12) 0.0313(12)
C127 0.088(3) 0.0306(18) 0.147(5) 0.006(3) 0.074(4) 0.004(2)
C128 0.053(2) 0.060(2) 0.059(2) 0.0324(18) 0.0386(18) 0.0295(17)
C129 0.0418(16) 0.0326(14) 0.0387(15) 0.0150(13) 0.0217(13) 0.0122(12)
N8 0.0370(15) 0.0571(18) 0.0553(17) 0.0147(15) 0.0163(13) 0.0161(13)
O2 0.0444(16) 0.096(2) 0.081(2) 0.0473(19) 0.0141(15) 0.0045(15)
C130 0.042(2) 0.068(2) 0.067(2) 0.000(2) 0.0278(19) 0.0100(18)
C131 0.064(3) 0.076(3) 0.070(3) 0.031(2) 0.009(2) 0.026(2)
C132 0.042(2) 0.071(3) 0.058(2) 0.024(2) 0.0161(17) 0.0158(18)
N9 0.055(2) 0.096(3) 0.0467(18) -0.0067(19) 0.0144(16) 0.037(2)
O3 0.0570(18) 0.091(2) 0.0594(18) 0.0025(17) 0.0221(15) 0.0249(17)
C133 0.127(5) 0.149(6) 0.072(3) -0.016(4) 0.003(3) 0.104(5)
C134 0.116(5) 0.080(3) 0.121(5) 0.026(3) 0.080(4) 0.047(3)
C135 0.047(2) 0.125(5) 0.045(2) -0.003(3) 0.0153(19) 0.033(3)
O4 0.023(2) 0.070(3) 0.085(4) -0.037(3) 0.029(3) -0.006(2)
C136 0.035(3) 0.033(3) 0.044(3) 0.006(3) 0.009(3) 0.024(2)
C137 0.058(5) 0.085(6) 0.059(5) 0.021(4) 0.020(4) 0.047(5)
O5 0.0512(14) 0.0389(12) 0.0448(12) 0.0156(10) 0.0187(11) 0.0167(10)
O6 0.110(6) 0.079(4) 0.047(3) 0.028(3) 0.011(3) 0.022(4)
O7 0.102(6) 0.091(5) 0.130(7) 0.043(5) 0.052(5) 0.040(5)

loop_
_atom_type_symbol
_atom_type_description
_atom_type_scat_dispersion_real
_atom_type_scat_dispersion_imag
_atom_type_scat_source
C C 0.0033 0.0016 'International Tables Vol C Tables 4.2.6.8 and 6.1.1.4'
H H 0.0000 0.0000 'International Tables Vol C Tables 4.2.6.8 and 6.1.1.4'
N N 0.0061 0.0033 'International Tables Vol C Tables 4.2.6.8 and 6.1.1.4'
B B 0.0013 0.0007 'International Tables Vol C Tables 4.2.6.8 and 6.1.1.4'
Co Co 0.3494 0.9721 'International Tables Vol C Tables 4.2.6.8 and 6.1.1.4'
O O 0.0106 0.0060 'International Tables Vol C Tables 4.2.6.8 and 6.1.1.4'

loop_
_geom_angle_atom_site_label_1
_geom_angle_atom_site_label_2
_geom_angle_atom_site_label_3
_geom_angle
N5 Co1 N2 178.12(9)
N5 Co1 N1 97.97(9)
N2 Co1 N1 80.26(9)
N5 Co1 N6 80.11(9)
N2 Co1 N6 99.29(9)
N1 Co1 N6 92.35(9)
N5 Co1 N3 101.99(9)
N2 Co1 N3 79.78(9)
N1 Co1 N3 160.04(9)
N6 Co1 N3 90.53(9)
N5 Co1 N4 79.79(9)
N2 Co1 N4 100.77(9)
N1 Co1 N4 89.07(9)
N6 Co1 N4 159.84(9)
N3 Co1 N4 94.97(9)
C1 N1 C5 118.5(2)
C1 N1 Co1 128.05(19)
C5 N1 Co1 113.45(17)
C10 N2 C6 119.9(2)
C10 N2 Co1 120.15(17)
C6 N2 Co1 119.93(17)
C15 N3 C11 118.2(2)
C15 N3 Co1 128.1(2)
C11 N3 Co1 113.55(17)
N1 C1 C2 122.6(3)
N1 C1 H1 118.7
C2 C1 H1 118.7
C3 C2 C1 118.5(3)
C3 C2 H2 120.7
C1 C2 H2 120.7
C2 C3 C4 119.8(3)
C2 C3 H3 120.1
C4 C3 H3 120.1
C5 C4 C3 119.0(3)
C5 C4 H4 120.5
C3 C4 H4 120.5
N1 C5 C4 121.7(3)
N1 C5 C6 114.0(2)
C4 C5 C6 124.3(2)
N2 C6 C7 121.3(2)
N2 C6 C5 112.3(2)
C7 C6 C5 126.3(2)
C6 C7 C8 119.4(2)
C6 C7 H7 120.3
C8 C7 H7 120.3
C7 C8 C9 118.5(2)
C7 C8 C16 122.2(2)
C9 C8 C16 119.3(2)
C10 C9 C8 119.6(2)
C10 C9 H9 120.2
C8 C9 H9 120.2
N2 C10 C9 121.3(2)
N2 C10 C11 113.1(2)
C9 C10 C11 125.6(2)
N3 C11 C12 122.7(2)
N3 C11 C10 113.3(2)
C12 C11 C10 124.0(2)
C11 C12 C13 118.6(3)
C11 C12 H12 120.7
C13 C12 H12 120.7
C12 C13 C14 119.0(3)
C12 C13 H13 120.5
C14 C13 H13 120.5
C15 C14 C13 119.4(3)
C15 C14 H14 120.3
C13 C14 H14 120.3
N3 C15 C14 122.1(3)
N3 C15 H15 119.0
C14 C15 H15 119.0
C21 C16 C17 118.5(2)
C21 C16 C8 119.9(2)
C17 C16 C8 121.6(2)
C18 C17 C16 120.7(2)
C18 C17 H17 119.7
C16 C17 H17 119.7
C17 C18 C19 120.7(2)
C17 C18 H18 119.6
C19 C18 H18 119.6
C20 C19 C18 118.3(2)
C20 C19 C22 120.1(2)
C18 C19 C22 121.6(2)
C21 C20 C19 120.9(2)
C21 C20 H20 119.6
C19 C20 H20 119.6
C20 C21 C16 120.9(2)
C20 C21 H21 119.6
C16 C21 H21 119.6
C23 C22 C27 117.9(2)
C23 C22 C19 122.3(2)
C27 C22 C19 119.7(2)
C24 C23 C22 120.6(3)
C24 C23 H23 119.7
C22 C23 H23 119.7
C23 C24 C25 121.2(3)
C23 C24 H24 119.4
C25 C24 H24 119.4
C24 C25 C26 118.0(2)
C24 C25 C28 122.6(2)
C26 C25 C28 119.3(2)
C27 C26 C25 121.2(3)
C27 C26 H26 119.4
C25 C26 H26 119.4
C26 C27 C22 120.9(3)
C26 C27 H27 119.5
C22 C27 H27 119.5
C29 C28 C33 118.1(3)
C29 C28 C25 121.6(3)
C33 C28 C25 120.2(2)
C28 C29 C30 121.1(3)
C28 C29 H29 119.4
C30 C29 H29 119.4
C29 C30 C31 120.9(3)
C29 C30 H30 119.5
C31 C30 H30 119.5
C30 C31 C32 118.0(3)
C30 C31 C34 122.2(3)
C32 C31 C34 119.9(3)
C33 C32 C31 120.7(3)
C33 C32 H32 119.7
C31 C32 H32 119.7
C32 C33 C28 121.2(3)
C32 C33 H33 119.4
C28 C33 H33 119.4
C35 C34 C39 118.2(3)
C35 C34 C31 121.6(3)
C39 C34 C31 120.2(3)
C36 C35 C34 120.9(3)
C36 C35 H35 119.5
C34 C35 H35 119.5
C37 C36 C35 120.4(3)
C37 C36 H36 119.8
C35 C36 H36 119.8
C36 C37 C38 119.9(3)
C36 C37 H37 120.0
C38 C37 H37 120.0
C37 C38 C39 119.6(3)
C37 C38 H38 120.2
C39 C38 H38 120.2
C34 C39 C38 120.8(3)
C34 C39 H39 119.6
C38 C39 H39 119.6
C40 N4 C44 118.4(2)
C40 N4 Co1 128.3(2)
C44 N4 Co1 113.19(17)
C45 N5 C49 119.6(2)
C45 N5 Co1 120.56(17)
C49 N5 Co1 119.75(17)
C54 N6 C50 117.9(2)
C54 N6 Co1 128.05(18)
C50 N6 Co1 114.03(17)
N4 C40 C41 122.3(3)
N4 C40 H40 118.8
C41 C40 H40 118.8
C42 C41 C40 119.3(3)
C42 C41 H41 120.4
C40 C41 H41 120.4
C41 C42 C43 119.4(3)
C41 C42 H42 120.3
C43 C42 H42 120.3
C44 C43 C42 118.3(3)
C44 C43 H43 120.8
C42 C43 H43 120.8
N4 C44 C43 122.2(2)
N4 C44 C45 113.8(2)
C43 C44 C45 123.9(2)
N5 C45 C46 121.8(2)
N5 C45 C44 112.7(2)
C46 C45 C44 125.4(2)
C45 C46 C47 119.6(2)
C45 C46 H46 120.2
C47 C46 H46 120.2
C46 C47 C48 118.0(2)
C46 C47 C55 121.0(2)
C48 C47 C55 121.0(2)
C49 C48 C47 119.6(2)
C49 C48 H48 120.2
C47 C48 H48 120.2
N5 C49 C48 121.4(2)
N5 C49 C50 113.2(2)
C48 C49 C50 125.4(2)
N6 C50 C51 122.6(2)
N6 C50 C49 112.9(2)
C51 C50 C49 124.5(2)
C50 C51 C52 118.5(3)
C50 C51 H51 120.8
C52 C51 H51 120.8
C53 C52 C51 119.1(3)
C53 C52 H52 120.4
C51 C52 H52 120.4
C54 C53 C52 118.5(3)
C54 C53 H53 120.8
C52 C53 H53 120.8
N6 C54 C53 123.4(2)
N6 C54 H54 118.3
C53 C54 H54 118.3
C56 C55 C60 118.0(2)
C56 C55 C47 121.2(2)
C60 C55 C47 120.8(2)
C57 C56 C55 120.8(3)
C57 C56 H56 119.6
C55 C56 H56 119.6
C56 C57 C58 121.5(3)
C56 C57 H57 119.2
C58 C57 H57 119.2
C59 C58 C57 117.1(2)
C59 C58 C61 121.1(2)
C57 C58 C61 121.8(2)
C60 C59 C58 121.6(2)
C60 C59 H59 119.2
C58 C59 H59 119.2
C59 C60 C55 120.9(2)
C59 C60 H60 119.6
C55 C60 H60 119.6
C62 C61 C66 117.4(3)
C62 C61 C58 121.7(2)
C66 C61 C58 120.9(2)
C63 C62 C61 121.5(3)
C63 C62 H62 119.2
C61 C62 H62 119.2
C62 C63 C64 121.1(3)
C62 C63 H63 119.4
C64 C63 H63 119.4
C65 C64 C63 117.4(3)
C65 C64 C67 119.8(3)
C63 C64 C67 122.8(3)
C66 C65 C64 121.7(3)
C66 C65 H65 119.2
C64 C65 H65 119.2
C65 C66 C61 120.9(3)
C65 C66 H66 119.6
C61 C66 H66 119.6
C72 C67 C68 118.1(3)
C72 C67 C64 120.2(3)
C68 C67 C64 121.7(3)
C67 C68 C69 120.9(3)
C67 C68 H68 119.5
C69 C68 H68 119.5
C70 C69 C68 120.6(3)
C70 C69 H69 119.7
C68 C69 H69 119.7
C69 C70 C71 118.3(3)
C69 C70 C73 120.6(3)
C71 C70 C73 121.1(3)
C72 C71 C70 121.1(3)
C72 C71 H71 119.4
C70 C71 H71 119.4
C71 C72 C67 120.9(3)
C71 C72 H72 119.6
C67 C72 H72 119.6
C74 C73 C78 118.7(3)
C74 C73 C70 120.5(3)
C78 C73 C70 120.8(3)
C73 C74 C75 120.5(4)
C73 C74 H74 119.8
C75 C74 H74 119.8
C76 C75 C74 120.0(4)
C76 C75 H75 120.0
C74 C75 H75 120.0
C77 C76 C75 120.1(3)
C77 C76 H76 120.0
C75 C76 H76 120.0
C76 C77 C78 120.8(4)
C76 C77 H77 119.6
C78 C77 H77 119.6
C77 C78 C73 120.0(4)
C77 C78 H78 120.0
C73 C78 H78 120.0
C79 B1 C97 113.4(2)
C79 B1 C85 105.8(2)
C97 B1 C85 108.7(2)
C79 B1 C91 111.1(2)
C97 B1 C91 105.7(2)
C85 B1 C91 112.3(2)
C80 C79 C84 115.2(3)
C80 C79 B1 124.6(3)
C84 C79 B1 120.1(3)
C79 C80 C81 122.0(4)
C79 C80 H80 119.0
C81 C80 H80 119.0
C82 C81 C80 120.7(4)
C82 C81 H81 119.7
C80 C81 H81 119.7
C83 C82 C81 118.8(3)
C83 C82 H82 120.6
C81 C82 H82 120.6
C82 C83 C84 120.5(4)
C82 C83 H83 119.8
C84 C83 H83 119.8
C83 C84 C79 122.8(4)
C83 C84 H84 118.6
C79 C84 H84 118.6
C86 C85 C90 114.5(3)
C86 C85 B1 119.8(2)
C90 C85 B1 125.7(3)
C87 C86 C85 123.4(3)
C87 C86 H86 118.3
C85 C86 H86 118.3
C86 C87 C88 119.9(3)
C86 C87 H87 120.0
C88 C87 H87 120.0
C89 C88 C87 118.0(3)
C89 C88 H88 121.0
C87 C88 H88 121.0
C88 C89 C90 121.1(3)
C88 C89 H89 119.4
C90 C89 H89 119.4
C89 C90 C85 123.0(3)
C89 C90 H90 118.5
C85 C90 H90 118.5
C96 C91 C92 113.3(3)
C96 C91 B1 126.5(3)
C92 C91 B1 120.1(3)
C93 C92 C91 124.5(3)
C93 C92 H92 117.7
C91 C92 H92 117.7
C94 C93 C92 119.6(3)
C94 C93 H93 120.2
C92 C93 H93 120.2
C93 C94 C95 118.7(3)
C93 C94 H94 120.7
C95 C94 H94 120.7
C94 C95 C96 121.3(3)
C94 C95 H95 119.4
C96 C95 H95 119.4
C91 C96 C95 122.6(3)
C91 C96 H96 118.7
C95 C96 H96 118.7
C102 C97 C98 114.9(3)
C102 C97 B1 123.4(3)
C98 C97 B1 121.6(3)
C99 C98 C97 122.8(3)
C99 C98 H98 118.6
C97 C98 H98 118.6
C98 C99 C100 120.7(3)
C98 C99 H99 119.6
C100 C99 H99 119.6
C99 C100 C101 118.5(3)
C99 C100 H100 120.8
C101 C100 H100 120.8
C100 C101 C102 120.1(3)
C100 C101 H101 119.9
C102 C101 H101 119.9
C101 C102 C97 123.0(3)
C101 C102 H102 118.5
C97 C102 H102 118.5
C121 B2 C103 104.0(2)
C121 B2 C115 111.3(2)
C103 B2 C115 115.2(2)
C121 B2 C109 113.1(2)
C103 B2 C109 110.4(2)
C115 B2 C109 103.3(2)
C104 C103 C108 114.1(3)
C104 C103 B2 125.0(3)
C108 C103 B2 120.7(2)
C105 C104 C103 123.5(3)
C105 C104 H104 118.2
C103 C104 H104 118.3
C106 C105 C104 120.2(3)
C106 C105 H105 119.9
C104 C105 H105 119.9
C107 C106 C105 118.6(3)
C107 C106 H106 120.7
C105 C106 H106 120.7
C106 C107 C108 120.1(3)
C106 C107 H107 119.9
C108 C107 H107 119.9
C107 C108 C103 123.5(3)
C107 C108 H108 118.3
C103 C108 H108 118.3
C114 C109 C110 115.7(3)
C114 C109 B2 124.2(3)
C110 C109 B2 119.8(3)
C111 C110 C109 122.8(4)
C111 C110 H110 118.6
C109 C110 H110 118.6
C110 C111 C112 120.2(4)
C110 C111 H111 119.9
C112 C111 H111 119.9
C113 C112 C111 118.4(4)
C113 C112 H112 120.8
C111 C112 H112 120.8
C112 C113 C114 121.9(5)
C112 C113 H113 119.1
C114 C113 H113 119.1
C109 C114 C113 121.0(4)
C109 C114 H114 119.5
C113 C114 H114 119.5
C120 C115 C116 114.0(3)
C120 C115 B2 125.8(3)
C116 C115 B2 119.9(3)
C117 C116 C115 122.8(3)
C117 C116 H116 118.6
C115 C116 H116 118.6
C118 C117 C116 120.4(3)
C118 C117 H117 119.8
C116 C117 H117 119.8
C119 C118 C117 119.0(3)
C119 C118 H118 120.5
C117 C118 H118 120.5
C118 C119 C120 120.0(3)
C118 C119 H119 120.0
C120 C119 H119 120.0
C115 C120 C119 123.8(3)
C115 C120 H120 118.1
C119 C120 H120 118.1
C126 C121 C122 115.1(3)
C126 C121 B2 122.4(3)
C122 C121 B2 122.1(3)
C123 C122 C121 122.2(3)
C123 C122 H122 118.9
C121 C122 H122 118.9
C124 C123 C122 120.7(3)
C124 C123 H123 119.7
C122 C123 H123 119.7
C125 C124 C123 119.1(3)
C125 C124 H124 120.5
C123 C124 H124 120.5
C124 C125 C126 120.1(3)
C124 C125 H125 120.0
C126 C125 H125 120.0
C125 C126 C121 122.9(3)
C125 C126 H126 118.6
C121 C126 H126 118.6
C129 N7 C127 120.9(3)
C129 N7 C128 121.0(3)
C127 N7 C128 118.0(3)
N7 C127 H12A 109.5
N7 C127 H12B 109.5
H12A C127 H12B 109.5
N7 C127 H12C 109.5
H12A C127 H12C 109.5
H12B C127 H12C 109.5
N7 C128 H12D 109.5
N7 C128 H12E 109.5
H12D C128 H12E 109.5
N7 C128 H12F 109.5
H12D C128 H12F 109.5
H12E C128 H12F 109.5
O1 C129 N7 126.9(3)
O1 C129 H129 116.6
N7 C129 H129 116.6
C132 N8 C130 120.7(4)
C132 N8 C131 121.4(4)
C130 N8 C131 117.9(3)
N8 C130 H13A 109.5
N8 C130 H13B 109.5
H13A C130 H13B 109.5
N8 C130 H13C 109.5
H13A C130 H13C 109.5
H13B C130 H13C 109.5
N8 C131 H13D 109.5
N8 C131 H13E 109.5
H13D C131 H13E 109.5
N8 C131 H13F 109.5
H13D C131 H13F 109.5
H13E C131 H13F 109.5
O2 C132 N8 125.2(4)
O2 C132 H132 117.4
N8 C132 H132 117.4
C135 N9 C133 120.8(5)
C135 N9 C134 119.2(4)
C133 N9 C134 120.0(6)
N9 C133 H13G 109.5
N9 C133 H13H 109.5
H13G C133 H13H 109.5
N9 C133 H13I 109.5
H13G C133 H13I 109.5
H13H C133 H13I 109.5
N9 C134 H13J 109.5
N9 C134 H13K 109.5
H13J C134 H13K 109.5
N9 C134 H13L 109.5
H13J C134 H13L 109.5
H13K C134 H13L 109.5
O3 C135 N9 125.7(4)
O3 C135 H135 117.1
N9 C135 H135 117.1
C138 N10 C137 125.4(7)
C138 N10 C136 121.6(6)
C137 N10 C136 112.1(6)
N10 C136 H13M 109.5
N10 C136 H13N 109.5
H13M C136 H13N 109.5
N10 C136 H13O 109.5
H13M C136 H13O 109.5
H13N C136 H13O 109.5
N10 C137 H13P 109.5
N10 C137 H13Q 109.5
H13P C137 H13Q 109.5
N10 C137 H13R 109.5
H13P C137 H13R 109.5
H13Q C137 H13R 109.5
O4 C138 N10 130.3(8)
O4 C138 H138 114.8
N10 C138 H138 114.8

loop_
_geom_bond_atom_site_label_1
_geom_bond_atom_site_label_2
_geom_bond_distance
Co1 N5 1.888(2)
Co1 N2 1.891(2)
Co1 N1 2.051(2)
Co1 N6 2.056(2)
Co1 N3 2.068(2)
Co1 N4 2.079(2)
N1 C1 1.340(4)
N1 C5 1.356(3)
N2 C10 1.350(3)
N2 C6 1.356(3)
N3 C15 1.341(4)
N3 C11 1.359(3)
C1 C2 1.377(4)
C1 H1 0.9300
C2 C3 1.377(5)
C2 H2 0.9300
C3 C4 1.378(4)
C3 H3 0.9300
C4 C5 1.377(4)
C4 H4 0.9300
C5 C6 1.477(4)
C6 C7 1.385(4)
C7 C8 1.396(4)
C7 H7 0.9300
C8 C9 1.401(3)
C8 C16 1.477(3)
C9 C10 1.382(4)
C9 H9 0.9300
C10 C11 1.474(3)
C11 C12 1.379(4)
C12 C13 1.386(4)
C12 H12 0.9300
C13 C14 1.388(5)
C13 H13 0.9300
C14 C15 1.383(5)
C14 H14 0.9300
C15 H15 0.9300
C16 C21 1.395(4)
C16 C17 1.398(4)
C17 C18 1.381(4)
C17 H17 0.9300
C18 C19 1.406(4)
C18 H18 0.9300
C19 C20 1.394(4)
C19 C22 1.484(4)
C20 C21 1.381(4)
C20 H20 0.9300
C21 H21 0.9300
C22 C23 1.397(4)
C22 C27 1.405(4)
C23 C24 1.389(4)
C23 H23 0.9300
C24 C25 1.393(4)
C24 H24 0.9300
C25 C26 1.394(4)
C25 C28 1.493(4)
C26 C27 1.377(4)
C26 H26 0.9300
C27 H27 0.9300
C28 C29 1.386(4)
C28 C33 1.396(4)
C29 C30 1.389(4)
C29 H29 0.9300
C30 C31 1.393(4)
C30 H30 0.9300
C31 C32 1.403(4)
C31 C34 1.494(4)
C32 C33 1.384(4)
C32 H32 0.9300
C33 H33 0.9300
C34 C35 1.390(4)
C34 C39 1.391(4)
C35 C36 1.384(4)
C35 H35 0.9300
C36 C37 1.375(5)
C36 H36 0.9300
C37 C38 1.383(5)
C37 H37 0.9300
C38 C39 1.399(4)
C38 H38 0.9300
C39 H39 0.9300
N4 C40 1.341(4)
N4 C44 1.354(3)
N5 C45 1.351(3)
N5 C49 1.352(3)
N6 C54 1.337(3)
N6 C50 1.354(3)
C40 C41 1.376(4)
C40 H40 0.9300
C41 C42 1.375(5)
C41 H41 0.9300
C42 C43 1.391(4)
C42 H42 0.9300
C43 C44 1.383(4)
C43 H43 0.9300
C44 C45 1.482(3)
C45 C46 1.384(4)
C46 C47 1.400(4)
C46 H46 0.9300
C47 C48 1.406(4)
C47 C55 1.482(4)
C48 C49 1.389(4)
C48 H48 0.9300
C49 C50 1.483(3)
C50 C51 1.379(4)
C51 C52 1.398(4)
C51 H51 0.9300
C52 C53 1.385(4)
C52 H52 0.9300
C53 C54 1.380(4)
C53 H53 0.9300
C54 H54 0.9300
C55 C56 1.394(4)
C55 C60 1.398(4)
C56 C57 1.382(4)
C56 H56 0.9300
C57 C58 1.400(4)
C57 H57 0.9300
C58 C59 1.398(4)
C58 C61 1.483(4)
C59 C60 1.380(4)
C59 H59 0.9300
C60 H60 0.9300
C61 C62 1.388(4)
C61 C66 1.396(4)
C62 C63 1.383(4)
C62 H62 0.9300
C63 C64 1.390(4)
C63 H63 0.9300
C64 C65 1.389(4)
C64 C67 1.485(4)
C65 C66 1.381(4)
C65 H65 0.9300
C66 H66 0.9300
C67 C72 1.392(4)
C67 C68 1.395(5)
C68 C69 1.396(4)
C68 H68 0.9300
C69 C70 1.392(4)
C69 H69 0.9300
C70 C71 1.393(4)
C70 C73 1.489(4)
C71 C72 1.387(4)
C71 H71 0.9300
C72 H72 0.9300
C73 C74 1.389(5)
C73 C78 1.396(5)
C74 C75 1.394(5)
C74 H74 0.9300
C75 C76 1.376(6)
C75 H75 0.9300
C76 C77 1.368(6)
C76 H76 0.9300
C77 C78 1.388(5)
C77 H77 0.9300
C78 H78 0.9300
B1 C79 1.646(4)
B1 C97 1.646(4)
B1 C85 1.649(4)
B1 C91 1.655(4)
C79 C80 1.402(5)
C79 C84 1.417(5)
C80 C81 1.405(5)
C80 H80 0.9300
C81 C82 1.389(7)
C81 H81 0.9300
C82 C83 1.377(7)
C82 H82 0.9300
C83 C84 1.390(5)
C83 H83 0.9300
C84 H84 0.9300
C85 C86 1.390(4)
C85 C90 1.399(4)
C86 C87 1.390(5)
C86 H86 0.9300
C87 C88 1.391(5)
C87 H87 0.9300
C88 C89 1.371(6)
C88 H88 0.9300
C89 C90 1.379(5)
C89 H89 0.9300
C90 H90 0.9300
C91 C96 1.393(4)
C91 C92 1.409(4)
C92 C93 1.393(4)
C92 H92 0.9300
C93 C94 1.365(5)
C93 H93 0.9300
C94 C95 1.372(5)
C94 H94 0.9300
C95 C96 1.402(5)
C95 H95 0.9300
C96 H96 0.9300
C97 C102 1.401(4)
C97 C98 1.404(4)
C98 C99 1.384(5)
C98 H98 0.9300
C99 C100 1.385(5)
C99 H99 0.9300
C100 C101 1.385(5)
C100 H100 0.9300
C101 C102 1.393(4)
C101 H101 0.9300
C102 H102 0.9300
B2 C121 1.639(4)
B2 C103 1.643(4)
B2 C115 1.643(4)
B2 C109 1.652(4)
C103 C104 1.401(4)
C103 C108 1.413(4)
C104 C105 1.394(4)
C104 H104 0.9300
C105 C106 1.390(4)
C105 H105 0.9300
C106 C107 1.387(5)
C106 H106 0.9300
C107 C108 1.390(4)
C107 H107 0.9300
C108 H108 0.9300
C109 C114 1.380(5)
C109 C110 1.403(5)
C110 C111 1.378(5)
C110 H110 0.9300
C111 C112 1.379(7)
C111 H111 0.9300
C112 C113 1.351(8)
C112 H112 0.9300
C113 C114 1.408(6)
C113 H113 0.9300
C114 H114 0.9300
C115 C120 1.385(4)
C115 C116 1.412(4)
C116 C117 1.397(5)
C116 H116 0.9300
C117 C118 1.376(6)
C117 H117 0.9300
C118 C119 1.364(5)
C118 H118 0.9300
C119 C120 1.406(4)
C119 H119 0.9300
C120 H120 0.9300
C121 C126 1.401(4)
C121 C122 1.403(4)
C122 C123 1.389(4)
C122 H122 0.9300
C123 C124 1.378(5)
C123 H123 0.9300
C124 C125 1.372(5)
C124 H124 0.9300
C125 C126 1.391(4)
C125 H125 0.9300
C126 H126 0.9300
N7 C129 1.318(4)
N7 C127 1.439(4)
N7 C128 1.455(4)
O1 C129 1.226(4)
C127 H12A 0.9600
C127 H12B 0.9600
C127 H12C 0.9600
C128 H12D 0.9600
C128 H12E 0.9600
C128 H12F 0.9600
C129 H129 0.9300
N8 C132 1.320(5)
N8 C130 1.442(5)
N8 C131 1.447(5)
O2 C132 1.239(5)
C130 H13A 0.9600
C130 H13B 0.9600
C130 H13C 0.9600
C131 H13D 0.9600
C131 H13E 0.9600
C131 H13F 0.9600
C132 H132 0.9300
N9 C135 1.369(7)
N9 C133 1.405(7)
N9 C134 1.441(7)
O3 C135 1.215(6)
C133 H13G 0.9600
C133 H13H 0.9600
C133 H13I 0.9600
C134 H13J 0.9600
C134 H13K 0.9600
C134 H13L 0.9600
C135 H135 0.9300
N10 C138 1.341(10)
N10 C137 1.465(10)
N10 C136 1.556(9)
O4 C138 1.247(9)
C136 H13M 0.9600
C136 H13N 0.9600
C136 H13O 0.9600
C137 H13P 0.9600
C137 H13Q 0.9600
C137 H13R 0.9600
C138 H138 0.9300

loop_
_geom_torsion_atom_site_label_1
_geom_torsion_atom_site_label_2
_geom_torsion_atom_site_label_3
_geom_torsion_atom_site_label_4
_geom_torsion
N1 Co1 N2 C10 179.1(2)
N6 Co1 N2 C10 88.34(19)
N3 Co1 N2 C10 -0.52(18)
N4 Co1 N2 C10 -93.69(19)
N1 Co1 N2 C6 -1.45(19)
N6 Co1 N2 C6 -92.26(19)
N3 Co1 N2 C6 178.9(2)
N4 Co1 N2 C6 85.7(2)
C5 N1 C1 C2 -0.3(4)
Co1 N1 C1 C2 -178.5(2)
N1 C1 C2 C3 -0.4(5)
C1 C2 C3 C4 0.8(5)
C2 C3 C4 C5 -0.3(5)
C1 N1 C5 C4 0.8(4)
Co1 N1 C5 C4 179.2(2)
C1 N1 C5 C6 -178.7(2)
Co1 N1 C5 C6 -0.3(3)
C3 C4 C5 N1 -0.5(5)
C3 C4 C5 C6 178.9(3)
C10 N2 C6 C7 1.0(4)
Co1 N2 C6 C7 -178.43(19)
C10 N2 C6 C5 -178.9(2)
Co1 N2 C6 C5 1.7(3)
N1 C5 C6 N2 -0.8(3)
C4 C5 C6 N2 179.7(3)
N1 C5 C6 C7 179.3(2)
C4 C5 C6 C7 -0.2(4)
N2 C6 C7 C8 0.2(4)
C5 C6 C7 C8 -179.9(2)
C6 C7 C8 C9 -1.4(4)
C6 C7 C8 C16 178.0(2)
C7 C8 C9 C10 1.3(4)
C16 C8 C9 C10 -178.0(2)
C6 N2 C10 C9 -1.0(4)
Co1 N2 C10 C9 178.40(18)
C6 N2 C10 C11 179.6(2)
Co1 N2 C10 C11 -1.0(3)
C8 C9 C10 N2 -0.2(4)
C8 C9 C10 C11 179.2(2)
C15 N3 C11 C12 -0.4(4)
Co1 N3 C11 C12 176.1(2)
C15 N3 C11 C10 -179.6(2)
Co1 N3 C11 C10 -3.1(3)
N2 C10 C11 N3 2.7(3)
C9 C10 C11 N3 -176.6(2)
N2 C10 C11 C12 -176.5(2)
C9 C10 C11 C12 4.1(4)
N3 C11 C12 C13 -0.2(4)
C10 C11 C12 C13 178.9(2)
C11 C12 C13 C14 0.4(4)
C12 C13 C14 C15 -0.1(4)
C11 N3 C15 C14 0.8(4)
Co1 N3 C15 C14 -175.2(2)
C13 C14 C15 N3 -0.5(5)
C7 C8 C16 C21 142.7(3)
C9 C8 C16 C21 -37.9(4)
C7 C8 C16 C17 -39.9(4)
C9 C8 C16 C17 139.4(3)
C21 C16 C17 C18 2.8(4)
C8 C16 C17 C18 -174.6(2)
C16 C17 C18 C19 -1.6(4)
C17 C18 C19 C20 -0.8(4)
C17 C18 C19 C22 177.1(3)
C18 C19 C20 C21 2.0(4)
C22 C19 C20 C21 -175.9(3)
C19 C20 C21 C16 -0.8(4)
C17 C16 C21 C20 -1.6(4)
C8 C16 C21 C20 175.8(2)
C20 C19 C22 C23 142.4(3)
C18 C19 C22 C23 -35.5(4)
C20 C19 C22 C27 -35.5(4)
C18 C19 C22 C27 146.6(3)
C27 C22 C23 C24 3.0(4)
C19 C22 C23 C24 -174.9(3)
C22 C23 C24 C25 -2.2(4)
C23 C24 C25 C26 -0.8(4)
C23 C24 C25 C28 175.1(3)
C24 C25 C26 C27 2.9(4)
C28 C25 C26 C27 -173.1(3)
C25 C26 C27 C22 -2.1(4)
C23 C22 C27 C26 -0.9(4)
C19 C22 C27 C26 177.1(3)
C24 C25 C28 C29 -35.9(4)
C26 C25 C28 C29 139.9(3)
C24 C25 C28 C33 148.1(3)
C26 C25 C28 C33 -36.0(4)
C33 C28 C29 C30 1.3(4)
C25 C28 C29 C30 -174.8(3)
C28 C29 C30 C31 0.5(5)
C29 C30 C31 C32 -1.7(4)
C29 C30 C31 C34 177.8(3)
C30 C31 C32 C33 1.3(4)
C34 C31 C32 C33 -178.3(3)
C31 C32 C33 C28 0.5(4)
C29 C28 C33 C32 -1.7(4)
C25 C28 C33 C32 174.3(3)
C30 C31 C34 C35 37.4(4)
C32 C31 C34 C35 -143.1(3)
C30 C31 C34 C39 -144.0(3)
C32 C31 C34 C39 35.5(4)
C39 C34 C35 C36 -1.2(4)
C31 C34 C35 C36 177.4(3)
C34 C35 C36 C37 0.7(5)
C35 C36 C37 C38 0.3(5)
C36 C37 C38 C39 -0.8(5)
C35 C34 C39 C38 0.6(5)
C31 C34 C39 C38 -178.0(3)
C37 C38 C39 C34 0.4(5)
N1 Co1 N5 C45 87.9(2)
N6 Co1 N5 C45 178.9(2)
N3 Co1 N5 C45 -92.6(2)
N4 Co1 N5 C45 0.32(19)
N1 Co1 N5 C49 -88.44(19)
N6 Co1 N5 C49 2.58(19)
N3 Co1 N5 C49 91.00(19)
N4 Co1 N5 C49 -176.0(2)
C44 N4 C40 C41 -0.8(4)
Co1 N4 C40 C41 -176.7(2)
N4 C40 C41 C42 -0.7(5)
C40 C41 C42 C43 1.3(5)
C41 C42 C43 C44 -0.4(5)
C40 N4 C44 C43 1.7(4)
Co1 N4 C44 C43 178.3(2)
C40 N4 C44 C45 -175.8(2)
Co1 N4 C44 C45 0.7(3)
C42 C43 C44 N4 -1.1(4)
C42 C43 C44 C45 176.2(3)
C49 N5 C45 C46 -0.7(4)
Co1 N5 C45 C46 -177.03(19)
C49 N5 C45 C44 176.3(2)
Co1 N5 C45 C44 0.0(3)
N4 C44 C45 N5 -0.4(3)
C43 C44 C45 N5 -178.0(2)
N4 C44 C45 C46 176.4(2)
C43 C44 C45 C46 -1.1(4)
N5 C45 C46 C47 1.3(4)
C44 C45 C46 C47 -175.3(2)
C45 C46 C47 C48 -1.0(4)
C45 C46 C47 C55 179.0(2)
C46 C47 C48 C49 0.1(4)
C55 C47 C48 C49 -179.9(2)
C45 N5 C49 C48 -0.2(4)
Co1 N5 C49 C48 176.17(19)
C45 N5 C49 C50 -178.5(2)
Co1 N5 C49 C50 -2.1(3)
C47 C48 C49 N5 0.5(4)
C47 C48 C49 C50 178.6(2)
C54 N6 C50 C51 0.8(4)
Co1 N6 C50 C51 -177.6(2)
C54 N6 C50 C49 -179.5(2)
Co1 N6 C50 C49 2.1(3)
N5 C49 C50 N6 -0.2(3)
C48 C49 C50 N6 -178.4(2)
N5 C49 C50 C51 179.5(2)
C48 C49 C50 C51 1.3(4)
N6 C50 C51 C52 -1.4(4)
C49 C50 C51 C52 178.9(3)
C50 C51 C52 C53 0.8(4)
C51 C52 C53 C54 0.3(4)
C50 N6 C54 C53 0.4(4)
Co1 N6 C54 C53 178.6(2)
C52 C53 C54 N6 -1.0(4)
C46 C47 C55 C56 -18.7(4)
C48 C47 C55 C56 161.3(3)
C46 C47 C55 C60 160.6(3)
C48 C47 C55 C60 -19.4(4)
C60 C55 C56 C57 -2.4(4)
C47 C55 C56 C57 176.9(3)
C55 C56 C57 C58 -0.7(5)
C56 C57 C58 C59 3.8(4)
C56 C57 C58 C61 -174.6(3)
C57 C58 C59 C60 -4.0(4)
C61 C58 C59 C60 174.5(3)
C58 C59 C60 C55 1.0(4)
C56 C55 C60 C59 2.2(4)
C47 C55 C60 C59 -177.1(3)
C59 C58 C61 C62 -151.1(3)
C57 C58 C61 C62 27.2(4)
C59 C58 C61 C66 25.4(4)
C57 C58 C61 C66 -156.2(3)
C66 C61 C62 C63 -0.6(5)
C58 C61 C62 C63 176.1(3)
C61 C62 C63 C64 0.9(5)
C62 C63 C64 C65 -0.1(5)
C62 C63 C64 C67 -179.7(3)
C63 C64 C65 C66 -1.1(5)
C67 C64 C65 C66 178.6(3)
C64 C65 C66 C61 1.5(5)
C62 C61 C66 C65 -0.6(5)
C58 C61 C66 C65 -177.3(3)
C65 C64 C67 C72 48.4(4)
C63 C64 C67 C72 -132.0(3)
C65 C64 C67 C68 -129.9(4)
C63 C64 C67 C68 49.7(5)
C72 C67 C68 C69 -2.0(6)
C64 C67 C68 C69 176.3(3)
C67 C68 C69 C70 0.3(6)
C68 C69 C70 C71 1.5(6)
C68 C69 C70 C73 -175.8(4)
C69 C70 C71 C72 -1.7(5)
C73 C70 C71 C72 175.7(3)
C70 C71 C72 C67 0.0(5)
C68 C67 C72 C71 1.9(5)
C64 C67 C72 C71 -176.5(3)
C69 C70 C73 C74 40.1(5)
C71 C70 C73 C74 -137.1(3)
C69 C70 C73 C78 -141.0(4)
C71 C70 C73 C78 41.7(5)
C78 C73 C74 C75 1.2(5)
C70 C73 C74 C75 -180.0(3)
C73 C74 C75 C76 -0.1(5)
C74 C75 C76 C77 -0.2(5)
C75 C76 C77 C78 -0.6(5)
C76 C77 C78 C73 1.7(5)
C74 C73 C78 C77 -2.0(5)
C70 C73 C78 C77 179.2(3)
C97 B1 C79 C80 -8.9(4)
C85 B1 C79 C80 110.1(3)
C91 B1 C79 C80 -127.8(3)
C97 B1 C79 C84 173.4(3)
C85 B1 C79 C84 -67.6(3)
C91 B1 C79 C84 54.5(4)
C84 C79 C80 C81 1.1(5)
B1 C79 C80 C81 -176.6(3)
C79 C80 C81 C82 -2.5(6)
C80 C81 C82 C83 2.4(6)
C81 C82 C83 C84 -1.1(7)
C82 C83 C84 C79 -0.2(7)
C80 C79 C84 C83 0.2(5)
B1 C79 C84 C83 178.0(4)
C79 B1 C85 C86 -49.1(3)
C97 B1 C85 C86 73.0(3)
C91 B1 C85 C86 -170.3(3)
C79 B1 C85 C90 132.2(3)
C97 B1 C85 C90 -105.8(3)
C91 B1 C85 C90 10.9(4)
C90 C85 C86 C87 0.5(5)
B1 C85 C86 C87 -178.4(3)
C85 C86 C87 C88 -0.2(5)
C86 C87 C88 C89 0.8(5)
C87 C88 C89 C90 -1.7(6)
C88 C89 C90 C85 2.2(6)
C86 C85 C90 C89 -1.5(5)
B1 C85 C90 C89 177.3(3)
C79 B1 C91 C96 -1.8(4)
C97 B1 C91 C96 -125.1(3)
C85 B1 C91 C96 116.4(3)
C79 B1 C91 C92 176.8(3)
C97 B1 C91 C92 53.4(3)
C85 B1 C91 C92 -65.0(4)
C96 C91 C92 C93 -2.2(5)
B1 C91 C92 C93 179.1(3)
C91 C92 C93 C94 1.3(5)
C92 C93 C94 C95 0.1(5)
C93 C94 C95 C96 -0.3(5)
C92 C91 C96 C95 1.9(4)
B1 C91 C96 C95 -179.4(3)
C94 C95 C96 C91 -0.8(5)
C79 B1 C97 C102 132.8(3)
C85 B1 C97 C102 15.5(4)
C91 B1 C97 C102 -105.3(3)
C79 B1 C97 C98 -51.5(4)
C85 B1 C97 C98 -168.9(3)
C91 B1 C97 C98 70.4(3)
C102 C97 C98 C99 0.3(4)
B1 C97 C98 C99 -175.7(3)
C97 C98 C99 C100 0.6(5)
C98 C99 C100 C101 -1.0(5)
C99 C100 C101 C102 0.5(5)
C100 C101 C102 C97 0.4(5)
C98 C97 C102 C101 -0.8(4)
B1 C97 C102 C101 175.1(3)
C121 B2 C103 C104 -91.5(3)
C115 B2 C103 C104 30.6(4)
C109 B2 C103 C104 147.0(3)
C121 B2 C103 C108 83.1(3)
C115 B2 C103 C108 -154.9(2)
C109 B2 C103 C108 -38.4(3)
C108 C103 C104 C105 1.6(4)
B2 C103 C104 C105 176.5(3)
C103 C104 C105 C106 -1.7(4)
C104 C105 C106 C107 0.1(4)
C105 C106 C107 C108 1.5(4)
C106 C107 C108 C103 -1.6(4)
C104 C103 C108 C107 0.0(4)
B2 C103 C108 C107 -175.1(3)
C121 B2 C109 C114 29.1(4)
C103 B2 C109 C114 145.1(3)
C115 B2 C109 C114 -91.3(4)
C121 B2 C109 C110 -158.1(3)
C103 B2 C109 C110 -42.1(3)
C115 B2 C109 C110 81.5(3)
C114 C109 C110 C111 -1.1(5)
B2 C109 C110 C111 -174.5(3)
C109 C110 C111 C112 -0.6(6)
C110 C111 C112 C113 1.6(7)
C111 C112 C113 C114 -0.9(8)
C110 C109 C114 C113 1.8(6)
B2 C109 C114 C113 174.9(4)
C112 C113 C114 C109 -0.9(8)
C121 B2 C115 C120 138.6(3)
C103 B2 C115 C120 20.6(4)
C109 B2 C115 C120 -99.8(3)
C121 B2 C115 C116 -47.8(3)
C103 B2 C115 C116 -165.8(3)
C109 B2 C115 C116 73.8(3)
C120 C115 C116 C117 -0.3(4)
B2 C115 C116 C117 -174.6(3)
C115 C116 C117 C118 -0.2(5)
C116 C117 C118 C119 0.0(5)
C117 C118 C119 C120 0.6(5)
C116 C115 C120 C119 0.9(4)
B2 C115 C120 C119 174.9(3)
C118 C119 C120 C115 -1.2(5)
C103 B2 C121 C126 -75.5(3)
C115 B2 C121 C126 159.9(3)
C109 B2 C121 C126 44.3(4)
C103 B2 C121 C122 97.4(3)
C115 B2 C121 C122 -27.2(4)
C109 B2 C121 C122 -142.9(3)
C126 C121 C122 C123 -0.3(5)
B2 C121 C122 C123 -173.7(3)
C121 C122 C123 C124 0.1(6)
C122 C123 C124 C125 -0.4(6)
C123 C124 C125 C126 0.8(6)
C124 C125 C126 C121 -1.1(6)
C122 C121 C126 C125 0.8(5)
B2 C121 C126 C125 174.1(3)
C127 N7 C129 O1 -0.6(6)
C128 N7 C129 O1 -176.5(3)
C130 N8 C132 O2 179.7(4)
C131 N8 C132 O2 -3.5(7)
C133 N9 C135 O3 177.7(4)
C134 N9 C135 O3 -4.3(7)
C137 N10 C138 O4 -169.2(8)
C136 N10 C138 O4 -0.7(13)
